data_4121371
loop_
_publ_author_name
'Kohsuke Ohmatsu'
'Yuichiro Ando'
'Takashi Ooi'

_publ_section_title
;
 Asymmetric Substitution at the Tetrasubstituted Chiral Carbon: Catalytic
 Ring-Opening Alkylation of Racemic 2,2-Disubstituted Aziridines with
 3-Substituted Oxindoles
;
_journal_name_full 'Journal of the American Chemical Society'
_journal_page_first 18706
_journal_page_last 18709
_journal_paper_doi 10.1021/ja411647x
_journal_volume 135
_journal_year 2013
_chemical_formula_sum 'C20 H24 N2'
_chemical_formula_weight 292.41
_chemical_name_systematic
; 
 ? 
;
_space_group_IT_number 146
_symmetry_cell_setting rhombohedral
_symmetry_space_group_name_Hall 'R 3'
_symmetry_space_group_name_H-M 'R 3 :H'
_atom_sites_solution_hydrogens geom
_atom_sites_solution_primary direct
_atom_sites_solution_secondary difmap
_audit_creation_method SHELXL-97
_cell_angle_alpha 90.00
_cell_angle_beta 90.00
_cell_angle_gamma 120.00
_cell_formula_units_Z 9
_cell_length_a 21.290(6)
_cell_length_b 21.290(6)
_cell_length_c 9.790(4)
_cell_measurement_reflns_used 2816
_cell_measurement_temperature 123(2)
_cell_measurement_theta_max 28.28
_cell_measurement_theta_min 2.35
_cell_volume 3843(2)
_computing_cell_refinement 'Bruker SMART'
_computing_data_collection 'Bruker SMART'
_computing_data_reduction 'Bruker SAINT'
_computing_molecular_graphics 'Bruker SHELXTL'
_computing_publication_material 'Bruker SHELXTL'
_computing_structure_refinement 'SHELXL-97 (Sheldrick, 1997)'
_computing_structure_solution 'SHELXS-97 (Sheldrick, 1990)'
_diffrn_ambient_temperature 123(2)
_diffrn_detector_area_resol_mean 8.366
_diffrn_measured_fraction_theta_full 0.876
_diffrn_measured_fraction_theta_max 0.876
_diffrn_measurement_device_type 'CCD area detector'
_diffrn_measurement_method 'phi and omega scans'
_diffrn_radiation_monochromator graphite
_diffrn_radiation_source 'fine-focus sealed tube'
_diffrn_radiation_type MoK\a
_diffrn_radiation_wavelength 0.71073
_diffrn_reflns_av_R_equivalents 0.0528
_diffrn_reflns_av_sigmaI/netI 0.0908
_diffrn_reflns_limit_h_max 24
_diffrn_reflns_limit_h_min -28
_diffrn_reflns_limit_k_max 28
_diffrn_reflns_limit_k_min -27
_diffrn_reflns_limit_l_max 12
_diffrn_reflns_limit_l_min -13
_diffrn_reflns_number 7069
_diffrn_reflns_theta_full 28.34
_diffrn_reflns_theta_max 28.34
_diffrn_reflns_theta_min 1.91
_exptl_absorpt_coefficient_mu 0.067
_exptl_absorpt_correction_T_max 0.9934
_exptl_absorpt_correction_T_min 0.9803
_exptl_absorpt_correction_type empirical
_exptl_crystal_colour colorless
_exptl_crystal_density_diffrn 1.137
_exptl_crystal_description block
_exptl_crystal_F_000 1422
_exptl_crystal_size_max 0.30
_exptl_crystal_size_mid 0.20
_exptl_crystal_size_min 0.10
_refine_diff_density_max 0.235
_refine_diff_density_min -0.220
_refine_diff_density_rms 0.047
_refine_ls_abs_structure_details 'Flack H D (1983), Acta Cryst. A39, 876-881'
_refine_ls_abs_structure_Flack -1(6)
_refine_ls_extinction_method none
_refine_ls_goodness_of_fit_ref 1.169
_refine_ls_hydrogen_treatment mixed
_refine_ls_matrix_type full
_refine_ls_number_parameters 203
_refine_ls_number_reflns 3315
_refine_ls_number_restraints 1
_refine_ls_restrained_S_all 1.169
_refine_ls_R_factor_all 0.0973
_refine_ls_R_factor_gt 0.0748
_refine_ls_shift/su_max 0.000
_refine_ls_shift/su_mean 0.000
_refine_ls_structure_factor_coef Fsqd
_refine_ls_weighting_details 'calc w=1/[\s^2^(Fo^2^)+(0.0626P)^2^+2.9241P] where P=(Fo^2^+2Fc^2^)/3'
_refine_ls_weighting_scheme calc
_refine_ls_wR_factor_gt 0.1857
_refine_ls_wR_factor_ref 0.1931
_reflns_number_gt 2401
_reflns_number_total 3315
_reflns_threshold_expression >2sigma(I)
_cod_data_source_file ja411647x_si_006.cif
_cod_data_source_block 3427and
_cod_original_sg_symbol_H-M 'R 3'
_cod_database_code 4121371

loop_
_symmetry_equiv_pos_as_xyz
'x, y, z'
'-y, x-y, z'
'-x+y, -x, z'
'x+2/3, y+1/3, z+1/3'
'-y+2/3, x-y+1/3, z+1/3'
'-x+y+2/3, -x+1/3, z+1/3'
'x+1/3, y+2/3, z+2/3'
'-y+1/3, x-y+2/3, z+2/3'
'-x+y+1/3, -x+2/3, z+2/3'

loop_
_atom_site_label
_atom_site_type_symbol
_atom_site_fract_x
_atom_site_fract_y
_atom_site_fract_z
_atom_site_U_iso_or_equiv
_atom_site_adp_type
_atom_site_occupancy
_atom_site_symmetry_multiplicity
_atom_site_calc_flag
_atom_site_refinement_flags
C3 C 0.5434(2) 0.7204(2) 0.2925(4) 0.0311(9) Uani 1 1 d .
C16 C 0.7600(2) 0.9432(2) 0.3313(4) 0.0325(9) Uani 1 1 d .
H16 H 0.7776 0.9417 0.4197 0.039 Uiso 1 1 calc R
C20 C 0.6641(2) 0.9023(2) 0.1708(4) 0.0357(9) Uani 1 1 d .
H20 H 0.6147 0.8714 0.1465 0.043 Uiso 1 1 calc R
C15 C 0.6875(2) 0.89797(19) 0.3012(4) 0.0276(8) Uani 1 1 d .
C11 C 0.63397(19) 0.84547(18) 0.4041(4) 0.0249(8) Uani 1 1 d .
C1 C 0.5849(2) 0.7291(2) 0.5227(5) 0.0369(10) Uani 1 1 d .
H1 H 0.6042 0.6960 0.5446 0.044 Uiso 1 1 calc R
C2 C 0.61078(19) 0.76313(18) 0.3787(4) 0.0261(7) Uani 1 1 d .
N2 N 0.61206(19) 0.7882(2) 0.6190(4) 0.0341(8) Uani 1 1 d .
C8 C 0.4845(2) 0.6770(2) 0.3794(6) 0.0420(11) Uani 1 1 d .
C10 C 0.6642(2) 0.8546(2) 0.5479(4) 0.0304(8) Uani 1 1 d .
H10A H 0.7130 0.8594 0.5465 0.036 Uiso 1 1 calc R
H10B H 0.6677 0.8979 0.5925 0.036 Uiso 1 1 calc R
C19 C 0.7122(3) 0.9514(3) 0.0754(5) 0.0416(10) Uani 1 1 d .
H19 H 0.6953 0.9545 -0.0128 0.050 Uiso 1 1 calc R
C14 C 0.56676(19) 0.8553(2) 0.4084(4) 0.0279(8) Uani 1 1 d .
H14A H 0.5818 0.9054 0.4342 0.042 Uiso 1 1 calc R
H14B H 0.5320 0.8219 0.4756 0.042 Uiso 1 1 calc R
H14C H 0.5439 0.8450 0.3180 0.042 Uiso 1 1 calc R
C13 C 0.6739(2) 0.7555(2) 0.3261(5) 0.0315(9) Uani 1 1 d .
H13A H 0.6605 0.7043 0.3269 0.047 Uiso 1 1 calc R
H13B H 0.7163 0.7832 0.3849 0.047 Uiso 1 1 calc R
H13C H 0.6857 0.7742 0.2325 0.047 Uiso 1 1 calc R
C17 C 0.8074(2) 0.9907(2) 0.2346(5) 0.0363(9) Uani 1 1 d .
H17 H 0.8572 1.0207 0.2569 0.044 Uiso 1 1 calc R
C18 C 0.7835(3) 0.9951(2) 0.1081(5) 0.0409(10) Uani 1 1 d .
H18 H 0.8163 1.0283 0.0428 0.049 Uiso 1 1 calc R
N1 N 0.5062(2) 0.6881(2) 0.5141(5) 0.0495(11) Uani 1 1 d .
C4 C 0.5342(2) 0.7174(2) 0.1548(5) 0.0371(10) Uani 1 1 d .
H4 H 0.5740 0.7459 0.0961 0.045 Uiso 1 1 calc R
C12 C 0.6412(3) 0.7780(3) 0.7465(5) 0.0496(12) Uani 1 1 d .
H12A H 0.6049 0.7329 0.7902 0.074 Uiso 1 1 calc R
H12B H 0.6533 0.8190 0.8076 0.074 Uiso 1 1 calc R
H12C H 0.6850 0.7754 0.7275 0.074 Uiso 1 1 calc R
C6 C 0.4082(2) 0.6312(3) 0.1864(7) 0.0540(15) Uani 1 1 d .
H6 H 0.3615 0.6010 0.1483 0.065 Uiso 1 1 calc R
C7 C 0.4163(2) 0.6326(2) 0.3258(7) 0.0509(14) Uani 1 1 d .
H7 H 0.3761 0.6039 0.3836 0.061 Uiso 1 1 calc R
C5 C 0.4648(3) 0.6717(2) 0.1009(6) 0.0476(12) Uani 1 1 d .
H5 H 0.4574 0.6689 0.0049 0.057 Uiso 1 1 calc R
C9 C 0.4651(4) 0.6363(3) 0.6205(8) 0.077(2) Uani 1 1 d .
H9A H 0.4132 0.6129 0.5992 0.115 Uiso 1 1 calc R
H9B H 0.4744 0.6615 0.7083 0.115 Uiso 1 1 calc R
H9C H 0.4798 0.5995 0.6258 0.115 Uiso 1 1 calc R

loop_
_atom_site_aniso_label
_atom_site_aniso_U_11
_atom_site_aniso_U_22
_atom_site_aniso_U_33
_atom_site_aniso_U_23
_atom_site_aniso_U_13
_atom_site_aniso_U_12
C3 0.0230(17) 0.0232(17) 0.050(3) -0.0067(16) -0.0067(17) 0.0136(15)
C16 0.0293(19) 0.0248(18) 0.040(2) 0.0025(16) -0.0007(17) 0.0109(16)
C20 0.032(2) 0.030(2) 0.039(2) -0.0016(17) -0.0086(17) 0.0108(17)
C15 0.0271(18) 0.0198(17) 0.036(2) -0.0025(14) -0.0017(16) 0.0121(15)
C11 0.0236(16) 0.0150(15) 0.037(2) -0.0034(14) -0.0050(15) 0.0105(13)
C1 0.036(2) 0.0250(18) 0.050(3) 0.0090(18) 0.0046(19) 0.0152(17)
C2 0.0222(17) 0.0160(15) 0.039(2) 0.0003(14) -0.0014(15) 0.0085(13)
N2 0.0370(18) 0.0358(18) 0.0361(19) 0.0030(14) 0.0037(15) 0.0232(16)
C8 0.029(2) 0.027(2) 0.073(3) -0.002(2) 0.006(2) 0.0155(17)
C10 0.035(2) 0.0223(17) 0.039(2) -0.0031(15) -0.0061(17) 0.0180(16)
C19 0.049(3) 0.037(2) 0.033(2) 0.0049(18) -0.0040(19) 0.017(2)
C14 0.0242(17) 0.0253(17) 0.037(2) -0.0050(15) -0.0044(15) 0.0146(15)
C13 0.0238(17) 0.0203(16) 0.053(3) -0.0006(16) -0.0001(17) 0.0128(15)
C17 0.0234(18) 0.030(2) 0.051(3) 0.0007(18) 0.0019(17) 0.0096(16)
C18 0.045(3) 0.031(2) 0.042(3) 0.0071(19) 0.011(2) 0.0159(19)
N1 0.040(2) 0.037(2) 0.059(3) 0.0053(19) 0.0125(19) 0.0095(17)
C4 0.038(2) 0.0273(19) 0.056(3) -0.0088(18) -0.0086(19) 0.0241(18)
C12 0.068(3) 0.054(3) 0.039(3) 0.012(2) 0.005(2) 0.040(3)
C6 0.028(2) 0.037(2) 0.103(5) -0.028(3) -0.022(3) 0.021(2)
C7 0.026(2) 0.029(2) 0.096(5) -0.014(2) 0.005(2) 0.0125(17)
C5 0.039(2) 0.038(2) 0.076(4) -0.023(2) -0.022(2) 0.028(2)
C9 0.063(4) 0.055(4) 0.088(5) 0.019(3) 0.032(3) 0.011(3)

loop_
_atom_type_symbol
_atom_type_description
_atom_type_scat_dispersion_real
_atom_type_scat_dispersion_imag
_atom_type_scat_source
C C 0.0033 0.0016 'International Tables Vol C Tables 4.2.6.8 and 6.1.1.4'
H H 0.0000 0.0000 'International Tables Vol C Tables 4.2.6.8 and 6.1.1.4'
N N 0.0061 0.0033 'International Tables Vol C Tables 4.2.6.8 and 6.1.1.4'

loop_
_geom_angle_atom_site_label_1
_geom_angle_atom_site_label_2
_geom_angle_atom_site_label_3
_geom_angle
C4 C3 C8 120.4(4)
C4 C3 C2 130.7(4)
C8 C3 C2 108.8(4)
C15 C16 C17 121.0(4)
C15 C20 C19 120.7(4)
C16 C15 C20 117.5(4)
C16 C15 C11 122.7(3)
C20 C15 C11 119.8(3)
C15 C11 C10 114.0(3)
C15 C11 C14 108.9(3)
C10 C11 C14 108.6(3)
C15 C11 C2 114.5(3)
C10 C11 C2 99.4(3)
C14 C11 C2 110.9(3)
N2 C1 N1 113.6(4)
N2 C1 C2 107.0(3)
N1 C1 C2 105.1(4)
C3 C2 C13 111.7(3)
C3 C2 C1 102.5(3)
C13 C2 C1 112.6(3)
C3 C2 C11 115.4(3)
C13 C2 C11 111.6(3)
C1 C2 C11 102.4(3)
C1 N2 C12 116.5(4)
C1 N2 C10 108.1(3)
C12 N2 C10 112.1(4)
N1 C8 C7 129.0(5)
N1 C8 C3 110.6(4)
C7 C8 C3 120.4(5)
N2 C10 C11 104.4(3)
C18 C19 C20 120.3(4)
C18 C17 C16 120.8(4)
C17 C18 C19 119.6(4)
C8 N1 C9 122.2(5)
C8 N1 C1 110.2(4)
C9 N1 C1 119.4(5)
C3 C4 C5 118.9(5)
C5 C6 C7 122.4(4)
C6 C7 C8 118.0(5)
C6 C5 C4 119.9(5)

loop_
_geom_bond_atom_site_label_1
_geom_bond_atom_site_label_2
_geom_bond_distance
C3 C4 1.359(6)
C3 C8 1.412(6)
C3 C2 1.513(5)
C16 C15 1.381(5)
C16 C17 1.385(6)
C20 C15 1.391(6)
C20 C19 1.395(6)
C15 C11 1.513(5)
C11 C10 1.520(6)
C11 C14 1.547(5)
C11 C2 1.585(5)
C1 N2 1.441(6)
C1 N1 1.454(6)
C1 C2 1.556(6)
C2 C13 1.522(5)
N2 C12 1.457(6)
N2 C10 1.465(5)
C8 N1 1.379(7)
C8 C7 1.380(7)
C19 C18 1.364(7)
C17 C18 1.359(7)
N1 C9 1.450(7)
C4 C5 1.403(6)
C6 C5 1.363(8)
C6 C7 1.374(8)
